data_2220450
loop_
_publ_author_name
'Lim, Eng Khoon'
'Teoh, Siang Guan'
'Razak, Ibrahim Abdul'
'Jebas, Samuel Robinson'
'Fun, Hoong-Kun'

_publ_section_title Tetrakis(\m-2-chloro-4-nitrobenzoato-\k^2^<i>O</i>:<i>O</i>')bis[aquacopper(II)]
_journal_coeditor_code CI2732
_journal_issue 1
_journal_name_full 'Acta Crystallographica Section E'
_journal_page_first m82
_journal_page_last m83
_journal_paper_doi 10.1107/S1600536808041986
_journal_volume 65
_journal_year 2009
_chemical_formula_iupac '[Cu2 (C7 H3 Cl N O4)4 (H2 O)2]'
_chemical_formula_moiety 'C28 H16 Cl4 Cu2 N4 O18'
_chemical_formula_sum 'C28 H16 Cl4 Cu2 N4 O18'
_chemical_formula_weight 965.33
_chemical_name_systematic Tetrakis(\m-2-chloro-4-nitrobenzoato-\k^2^<i>O</i>:<i>O</i>')bis[aquacopper(II)]
_space_group_IT_number 7
_symmetry_cell_setting monoclinic
_symmetry_space_group_name_Hall 'P -2yc'
_symmetry_space_group_name_H-M 'P 1 c 1'
_atom_sites_solution_hydrogens geom
_atom_sites_solution_primary direct
_atom_sites_solution_secondary difmap
_audit_creation_method SHELXL-97
_cell_angle_alpha 90.00
_cell_angle_beta 102.3270(10)
_cell_angle_gamma 90.00
_cell_formula_units_Z 2
_cell_length_a 7.6721(2)
_cell_length_b 15.2938(4)
_cell_length_c 14.5653(3)
_cell_measurement_reflns_used 7272
_cell_measurement_temperature 293(2)
_cell_measurement_theta_max 38.05
_cell_measurement_theta_min 2.66
_cell_volume 1669.63(7)
_computing_cell_refinement 'SAINT (Bruker, 2005)'
_computing_data_collection 'APEX2 (Bruker, 2005)'
_computing_data_reduction 'SAINT (Bruker, 2005)'
_computing_molecular_graphics 'SHELXTL (Sheldrick, 2008)'
_computing_publication_material 'SHELXTL (Sheldrick, 2008) and PLATON (Spek, 2003)'
_computing_structure_refinement 'SHELXTL (Sheldrick, 2008)'
_computing_structure_solution 'SHELXTL (Sheldrick, 2008)'
_diffrn_ambient_temperature 293(2)
_diffrn_measured_fraction_theta_full 0.987
_diffrn_measured_fraction_theta_max 0.987
_diffrn_measurement_device_type 'Bruker SMART APEXII CCD area-detector'
_diffrn_measurement_method '\f and \w'
_diffrn_radiation_monochromator graphite
_diffrn_radiation_source 'fine-focus sealed tube'
_diffrn_radiation_type MoK\a
_diffrn_radiation_wavelength 0.71073
_diffrn_reflns_av_R_equivalents 0.0407
_diffrn_reflns_av_sigmaI/netI 0.0574
_diffrn_reflns_limit_h_max 13
_diffrn_reflns_limit_h_min -13
_diffrn_reflns_limit_k_max 27
_diffrn_reflns_limit_k_min -27
_diffrn_reflns_limit_l_max 26
_diffrn_reflns_limit_l_min -26
_diffrn_reflns_number 61401
_diffrn_reflns_theta_full 40.45
_diffrn_reflns_theta_max 40.45
_diffrn_reflns_theta_min 1.33
_diffrn_standards_number 0
_exptl_absorpt_coefficient_mu 1.685
_exptl_absorpt_correction_T_max 0.8442
_exptl_absorpt_correction_T_min 0.3604
_exptl_absorpt_correction_type multi-scan
_exptl_absorpt_process_details '(SADABS; Bruker, 2005)'
_exptl_crystal_colour blue
_exptl_crystal_density_diffrn 1.920
_exptl_crystal_density_method 'not measured'
_exptl_crystal_description Block
_exptl_crystal_F_000 964
_exptl_crystal_size_max 0.761
_exptl_crystal_size_mid 0.186
_exptl_crystal_size_min 0.104
_refine_diff_density_max 1.750
_refine_diff_density_min -0.849
_refine_ls_abs_structure_details 'Flack (1983), 8242 Friedel pairs'
_refine_ls_abs_structure_Flack 0.526(8)
_refine_ls_extinction_method none
_refine_ls_goodness_of_fit_ref 1.105
_refine_ls_hydrogen_treatment constr
_refine_ls_matrix_type full
_refine_ls_number_parameters 516
_refine_ls_number_reflns 18745
_refine_ls_number_restraints 2
_refine_ls_restrained_S_all 1.105
_refine_ls_R_factor_all 0.0793
_refine_ls_R_factor_gt 0.0487
_refine_ls_shift/su_max 0.001
_refine_ls_shift/su_mean 0.000
_refine_ls_structure_factor_coef Fsqd
_refine_ls_weighting_details 'calc w=1/[\s^2^(Fo^2^)+(0.0545P)^2^] where P=(Fo^2^+2Fc^2^)/3'
_refine_ls_weighting_scheme calc
_refine_ls_wR_factor_gt 0.1089
_refine_ls_wR_factor_ref 0.1212
_reflns_number_gt 13379
_reflns_number_total 18745
_reflns_threshold_expression I>2\s(I)
_cod_data_source_file ci2732.cif
_cod_data_source_block I
_cod_depositor_comments
;
The following automatic conversions were performed:
'_symmetry_cell_setting' value 'Monoclinic' changed to 'monoclinic'
according to '/home/saulius/struct/CIF-dictionaries/cif_core.dic'
dictionary named 'cif_core.dic' version 2.4.1 from 2010-06-29.

Automatic conversion script
Id: cif_fix_enum 1527 2010-12-29 10:47:43Z saulius 

The following automatic conversions were performed:

'_symmetry_cell_setting' value 'Monoclinic' changed to 'monoclinic'
according to /home/saulius/struct/CIF-dictionaries/cif_core.dic
dictionary named 'cif_core.dic' version 2.4.1 from 2010-06-29.

Automatic conversion script
Id: cif_fix_values 1715 2011-07-08 13:25:40Z adriana 
;
_cod_original_sg_symbol_H-M 'P c'
_cod_database_code 2220450
_cod_database_fobs_code 2220450

loop_
_symmetry_equiv_pos_as_xyz
'x, y, z'
'x, -y, z+1/2'

loop_
_atom_site_type_symbol
_atom_site_label
_atom_site_fract_x
_atom_site_fract_y
_atom_site_fract_z
_atom_site_U_iso_or_equiv
_atom_site_adp_type
_atom_site_calc_flag
_atom_site_refinement_flags
_atom_site_occupancy
_atom_site_disorder_assembly
_atom_site_disorder_group
Cu Cu1 0.12722(3) 0.783035(19) 0.823603(19) 0.01681(6) Uani d . 1 . .
Cu Cu2 0.43478(3) 0.72693(2) 0.791272(19) 0.01749(6) Uani d . 1 . .
Cl Cl1 0.09737(12) 0.49165(5) 0.90348(5) 0.02859(15) Uani d . 1 . .
Cl Cl2 0.26779(10) 0.78853(4) 1.14338(5) 0.02285(13) Uani d . 1 . .
Cl Cl3A 0.51796(19) 0.94108(7) 1.07198(7) 0.0375(3) Uani d P 0.650(2) A 1
H H19A 0.4968 1.0306 0.7621 0.045 Uiso d PR 0.650(2) A 1
Cl Cl3B 0.4619(3) 1.00985(13) 0.71300(12) 0.0219(4) Uani d P 0.350(2) A 2
H H15A 0.5376 0.9693 1.0367 0.026 Uiso d PR 0.350(2) A 2
Cl Cl4 0.28627(11) 0.71075(4) 0.47526(5) 0.02455(14) Uani d . 1 . .
O O1 0.2962(3) 0.62123(13) 0.74654(14) 0.0232(4) Uani d . 1 . .
O O2 0.0341(3) 0.66738(13) 0.77463(14) 0.0208(4) Uani d . 1 . .
O O3 0.4781(3) 0.67950(13) 0.91825(14) 0.0231(4) Uani d . 1 . .
O O4 0.2187(3) 0.72835(14) 0.94666(15) 0.0242(4) Uani d . 1 . .
O O5 0.2647(3) 0.89022(14) 0.86431(15) 0.0245(4) Uani d . 1 A .
O O6 0.5291(3) 0.84210(12) 0.84230(14) 0.0216(4) Uani d . 1 A .
O O7 0.0803(3) 0.82590(13) 0.69431(13) 0.0205(4) Uani d . 1 . .
O O8 0.3478(3) 0.78407(13) 0.66932(15) 0.0234(4) Uani d . 1 . .
O O9 -0.1850(3) 0.25394(14) 0.55559(15) 0.0271(4) Uani d . 1 . .
O O10 -0.1868(4) 0.22569(14) 0.70107(18) 0.0326(5) Uani d . 1 . .
O O11 0.6789(3) 0.47095(14) 1.34252(16) 0.0284(4) Uani d . 1 . .
O O12 0.5010(4) 0.55861(16) 1.39558(16) 0.0381(6) Uani d . 1 . .
O O13 0.7524(3) 1.25825(14) 1.05715(16) 0.0295(4) Uani d . 1 . .
O O14 0.7563(4) 1.28442(14) 0.91156(19) 0.0354(6) Uani d . 1 . .
O O15 -0.1241(3) 1.02192(14) 0.26224(15) 0.0282(4) Uani d . 1 . .
O O16 0.0681(4) 0.93987(16) 0.21492(17) 0.0414(7) Uani d . 1 . .
N N1 -0.1544(4) 0.27333(14) 0.63933(19) 0.0218(5) Uani d . 1 . .
N N2 0.5679(3) 0.52972(16) 1.33285(17) 0.0239(5) Uani d . 1 . .
N N3 0.7216(4) 1.23743(17) 0.9736(2) 0.0250(5) Uani d . 1 A .
N N4 -0.0059(3) 0.96664(15) 0.27622(17) 0.0224(5) Uani d . 1 . .
C C1 0.0091(4) 0.50152(19) 0.6236(2) 0.0243(5) Uani d . 1 . .
H H1A 0.0222 0.5424 0.5783 0.029 Uiso calc R 1 . .
C C2 -0.0583(4) 0.41837(18) 0.59602(19) 0.0218(5) Uani d . 1 . .
H H2A -0.0893 0.4028 0.5329 0.026 Uiso calc R 1 . .
C C3 -0.0775(4) 0.35938(17) 0.66677(19) 0.0198(5) Uani d . 1 . .
C C4 -0.0312(4) 0.38101(17) 0.76208(19) 0.0204(5) Uani d . 1 . .
H H4A -0.0456 0.3409 0.8078 0.024 Uiso calc R 1 . .
C C5 0.0357(4) 0.46238(18) 0.78645(18) 0.0197(5) Uani d . 1 . .
C C6 0.0573(3) 0.52397(17) 0.71939(18) 0.0178(4) Uani d . 1 . .
C C7 0.1335(3) 0.61089(17) 0.74809(18) 0.0182(4) Uani d . 1 . .
C C8 0.4969(4) 0.56868(18) 1.0754(2) 0.0223(5) Uani d . 1 . .
H H8A 0.5226 0.5419 1.0225 0.027 Uiso calc R 1 . .
C C9 0.5457(4) 0.52623(19) 1.1623(2) 0.0235(5) Uani d . 1 . .
H H9A 0.6004 0.4717 1.1675 0.028 Uiso calc R 1 . .
C C10 0.5096(4) 0.56815(17) 1.23927(19) 0.0197(5) Uani d . 1 . .
C C11 0.4237(4) 0.64803(17) 1.23367(19) 0.0199(5) Uani d . 1 . .
H H11A 0.4004 0.6746 1.2872 0.024 Uiso calc R 1 . .
C C12 0.3726(4) 0.68801(17) 1.14587(19) 0.0184(5) Uani d . 1 . .
C C13 0.4121(3) 0.64894(18) 1.06542(19) 0.0193(5) Uani d . 1 . .
C C14 0.3656(3) 0.69000(18) 0.97047(18) 0.0194(5) Uani d . 1 . .
C C15 0.5526(4) 1.0118(2) 0.9896(2) 0.0254(6) Uani d . 1 . .
C C16 0.6210(4) 1.0937(2) 1.0165(2) 0.0267(6) Uani d . 1 A .
H H16A 0.6517 1.1095 1.0795 0.032 Uiso calc R 1 . .
C C17 0.6422(4) 1.15070(18) 0.94707(19) 0.0208(5) Uani d . 1 . .
C C18 0.5973(4) 1.12999(18) 0.8526(2) 0.0222(5) Uani d . 1 A .
H H18A 0.6125 1.1703 0.8072 0.027 Uiso calc R 1 . .
C C19 0.5287(4) 1.04701(19) 0.8275(2) 0.0239(5) Uani d . 1 . .
C C20 0.5060(4) 0.98790(18) 0.8952(2) 0.0217(5) Uani d . 1 A .
C C21 0.4268(4) 0.89879(19) 0.86537(19) 0.0205(5) Uani d . 1 . .
C C22 0.0576(4) 0.93515(17) 0.5342(2) 0.0224(5) Uani d . 1 . .
H H22A 0.0303 0.9632 0.5860 0.027 Uiso calc R 1 . .
C C23 0.0106(4) 0.97402(17) 0.4471(2) 0.0208(5) Uani d . 1 . .
H H23A -0.0451 1.0283 0.4394 0.025 Uiso calc R 1 . .
C C24 0.0497(4) 0.92867(17) 0.37110(18) 0.0190(5) Uani d . 1 . .
C C25 0.1356(4) 0.84924(16) 0.37889(19) 0.0197(5) Uani d . 1 . .
H H25A 0.1600 0.8210 0.3265 0.024 Uiso calc R 1 . .
C C26 0.1848(4) 0.81247(17) 0.46865(18) 0.0183(5) Uani d . 1 . .
C C27 0.1456(3) 0.85452(17) 0.54673(18) 0.0172(4) Uani d . 1 . .
C C28 0.1957(4) 0.81801(16) 0.64518(18) 0.0180(4) Uani d . 1 . .
O O1W 0.6588(3) 0.69210(14) 0.73336(14) 0.0239(4) Uani d . 1 . .
H H1W1 0.6256 0.6795 0.6754 0.036 Uiso d R 1 . .
H H2W1 0.7716 0.6869 0.7482 0.036 Uiso d R 1 . .
O O2W -0.0975(3) 0.81661(13) 0.88410(14) 0.0207(4) Uani d . 1 . .
H H1W2 -0.1240 0.7839 0.9236 0.031 Uiso d R 1 . .
H H2W2 -0.2089 0.8273 0.8676 0.031 Uiso d R 1 . .

loop_
_atom_site_aniso_label
_atom_site_aniso_U_11
_atom_site_aniso_U_22
_atom_site_aniso_U_33
_atom_site_aniso_U_12
_atom_site_aniso_U_13
_atom_site_aniso_U_23
Cu1 0.01168(13) 0.02709(15) 0.01187(14) 0.00096(10) 0.00296(10) -0.00209(11)
Cu2 0.01168(13) 0.02907(15) 0.01193(14) 0.00102(10) 0.00297(10) -0.00302(11)
Cl1 0.0377(4) 0.0294(3) 0.0179(3) 0.0038(3) 0.0042(3) 0.0002(3)
Cl2 0.0288(4) 0.0221(3) 0.0180(3) 0.0003(2) 0.0059(3) -0.0009(2)
Cl3A 0.0666(8) 0.0300(5) 0.0146(4) -0.0177(5) 0.0059(4) 0.0024(4)
Cl3B 0.0266(10) 0.0296(10) 0.0077(7) 0.0037(7) -0.0005(6) -0.0008(6)
Cl4 0.0340(4) 0.0204(3) 0.0189(3) 0.0019(2) 0.0048(3) -0.0025(2)
O1 0.0162(9) 0.0313(10) 0.0243(10) -0.0004(7) 0.0089(7) -0.0065(7)
O2 0.0155(8) 0.0259(9) 0.0214(10) 0.0022(6) 0.0050(7) -0.0006(7)
O3 0.0174(10) 0.0350(11) 0.0181(10) 0.0051(7) 0.0061(7) 0.0018(8)
O4 0.0164(10) 0.0409(12) 0.0156(10) 0.0049(7) 0.0037(8) 0.0009(7)
O5 0.0152(8) 0.0335(10) 0.0250(11) -0.0023(7) 0.0049(7) -0.0111(8)
O6 0.0140(8) 0.0286(9) 0.0221(10) -0.0005(6) 0.0033(7) -0.0064(7)
O7 0.0197(10) 0.0294(10) 0.0129(9) 0.0013(7) 0.0048(7) -0.0006(7)
O8 0.0142(9) 0.0408(12) 0.0142(10) 0.0030(6) 0.0007(7) 0.0011(7)
O9 0.0290(11) 0.0311(10) 0.0216(10) 0.0008(8) 0.0063(8) -0.0050(8)
O10 0.0419(15) 0.0304(11) 0.0262(12) -0.0101(8) 0.0089(11) 0.0022(8)
O11 0.0216(10) 0.0359(11) 0.0266(11) 0.0012(7) 0.0028(8) 0.0083(8)
O12 0.0580(17) 0.0405(13) 0.0205(11) 0.0081(11) 0.0190(11) 0.0083(9)
O13 0.0337(12) 0.0340(11) 0.0215(11) -0.0052(9) 0.0077(8) -0.0077(9)
O14 0.0453(16) 0.0361(13) 0.0281(13) -0.0081(9) 0.0153(12) 0.0046(9)
O15 0.0242(11) 0.0353(11) 0.0231(10) -0.0008(8) 0.0009(8) 0.0066(8)
O16 0.076(2) 0.0343(12) 0.0192(11) 0.0149(12) 0.0221(12) 0.0073(9)
N1 0.0219(11) 0.0263(11) 0.0188(11) 0.0021(7) 0.0075(9) -0.0002(8)
N2 0.0272(13) 0.0280(11) 0.0172(11) -0.0048(8) 0.0063(9) 0.0034(9)
N3 0.0198(12) 0.0307(11) 0.0258(13) 0.0020(8) 0.0081(10) 0.0002(10)
N4 0.0266(12) 0.0240(11) 0.0167(10) -0.0054(8) 0.0048(9) 0.0034(8)
C1 0.0299(14) 0.0268(12) 0.0173(13) -0.0025(9) 0.0077(10) -0.0023(9)
C2 0.0277(13) 0.0249(12) 0.0141(11) -0.0001(9) 0.0077(9) -0.0012(9)
C3 0.0203(12) 0.0246(12) 0.0157(11) 0.0012(8) 0.0063(9) -0.0028(9)
C4 0.0220(12) 0.0248(12) 0.0155(12) 0.0032(9) 0.0067(9) 0.0007(9)
C5 0.0184(11) 0.0288(12) 0.0114(11) 0.0029(8) 0.0024(8) -0.0024(9)
C6 0.0138(10) 0.0278(12) 0.0129(11) 0.0028(8) 0.0052(8) -0.0017(8)
C7 0.0160(11) 0.0258(12) 0.0125(11) 0.0015(8) 0.0019(8) -0.0012(8)
C8 0.0188(12) 0.0352(14) 0.0120(11) 0.0036(9) 0.0015(8) -0.0043(10)
C9 0.0207(13) 0.0299(13) 0.0198(13) 0.0010(9) 0.0041(10) -0.0017(10)
C10 0.0162(11) 0.0238(12) 0.0196(13) -0.0031(8) 0.0051(9) 0.0031(9)
C11 0.0217(13) 0.0252(12) 0.0135(11) -0.0042(9) 0.0056(9) -0.0023(9)
C12 0.0173(11) 0.0198(11) 0.0188(13) -0.0034(8) 0.0053(9) 0.0005(9)
C13 0.0140(11) 0.0285(12) 0.0152(12) -0.0031(8) 0.0025(9) -0.0030(9)
C14 0.0148(11) 0.0297(12) 0.0135(11) -0.0032(8) 0.0029(8) -0.0042(9)
C15 0.0277(14) 0.0334(14) 0.0161(13) -0.0038(10) 0.0066(10) 0.0000(10)
C16 0.0289(14) 0.0353(14) 0.0161(13) -0.0077(10) 0.0052(10) -0.0032(10)
C17 0.0182(12) 0.0283(12) 0.0171(12) 0.0024(8) 0.0064(9) -0.0017(9)
C18 0.0196(12) 0.0284(13) 0.0195(13) 0.0020(9) 0.0061(10) 0.0030(10)
C19 0.0200(12) 0.0363(14) 0.0156(12) 0.0026(10) 0.0045(9) -0.0028(10)
C20 0.0173(11) 0.0287(13) 0.0189(13) -0.0017(8) 0.0037(9) -0.0065(10)
C21 0.0161(11) 0.0325(13) 0.0133(11) 0.0006(9) 0.0039(9) -0.0035(9)
C22 0.0221(13) 0.0250(12) 0.0211(13) 0.0002(9) 0.0070(10) -0.0043(10)
C23 0.0202(12) 0.0219(12) 0.0213(13) 0.0013(8) 0.0067(10) 0.0014(9)
C24 0.0212(13) 0.0242(12) 0.0117(11) -0.0062(9) 0.0039(9) -0.0016(9)
C25 0.0244(13) 0.0215(11) 0.0143(12) -0.0036(9) 0.0063(10) -0.0005(9)
C26 0.0197(12) 0.0220(11) 0.0142(12) -0.0009(8) 0.0055(9) -0.0027(8)
C27 0.0167(12) 0.0240(11) 0.0107(10) -0.0022(8) 0.0026(8) -0.0008(8)
C28 0.0183(12) 0.0215(11) 0.0130(11) -0.0019(8) 0.0005(9) -0.0038(8)
O1W 0.0138(9) 0.0420(11) 0.0171(9) 0.0041(7) 0.0060(7) 0.0002(8)
O2W 0.0151(9) 0.0296(10) 0.0184(9) 0.0010(6) 0.0055(7) 0.0006(7)

loop_
_atom_type_symbol
_atom_type_description
_atom_type_scat_dispersion_real
_atom_type_scat_dispersion_imag
_atom_type_scat_source
C C 0.0033 0.0016 'International Tables Vol C Tables 4.2.6.8 and 6.1.1.4'
H H 0.0000 0.0000 'International Tables Vol C Tables 4.2.6.8 and 6.1.1.4'
N N 0.0061 0.0033 'International Tables Vol C Tables 4.2.6.8 and 6.1.1.4'
O O 0.0106 0.0060 'International Tables Vol C Tables 4.2.6.8 and 6.1.1.4'
Cl Cl 0.1484 0.1585 'International Tables Vol C Tables 4.2.6.8 and 6.1.1.4'
Cu Cu 0.3201 1.2651 'International Tables Vol C Tables 4.2.6.8 and 6.1.1.4'

loop_
_geom_angle_atom_site_label_1
_geom_angle_atom_site_label_2
_geom_angle_atom_site_label_3
_geom_angle_site_symmetry_1
_geom_angle_site_symmetry_3
_geom_angle
_geom_angle_publ_flag
O7 Cu1 O4 . . 167.90(9) ?
O7 Cu1 O5 . . 89.29(9) ?
O4 Cu1 O5 . . 90.90(10) ?
O7 Cu1 O2 . . 88.53(9) ?
O4 Cu1 O2 . . 88.83(9) ?
O5 Cu1 O2 . . 168.24(8) ?
O7 Cu1 O2W . . 108.34(8) ?
O4 Cu1 O2W . . 83.68(8) ?
O5 Cu1 O2W . . 95.85(8) ?
O2 Cu1 O2W . . 95.81(8) ?
O7 Cu1 Cu2 . . 85.71(6) ?
O4 Cu1 Cu2 . . 82.30(7) ?
O5 Cu1 Cu2 . . 83.29(6) ?
O2 Cu1 Cu2 . . 85.02(6) ?
O2W Cu1 Cu2 . . 165.93(6) ?
O3 Cu2 O8 . . 168.65(9) ?
O3 Cu2 O1 . . 88.80(9) ?
O8 Cu2 O1 . . 90.62(9) ?
O3 Cu2 O6 . . 90.01(9) ?
O8 Cu2 O6 . . 88.28(9) ?
O1 Cu2 O6 . . 168.47(8) ?
O3 Cu2 O1W . . 107.06(8) ?
O8 Cu2 O1W . . 84.29(9) ?
O1 Cu2 O1W . . 95.03(8) ?
O6 Cu2 O1W . . 96.28(9) ?
O3 Cu2 Cu1 . . 85.97(6) ?
O8 Cu2 Cu1 . . 82.70(7) ?
O1 Cu2 Cu1 . . 83.46(6) ?
O6 Cu2 Cu1 . . 85.02(6) ?
O1W Cu2 Cu1 . . 166.88(6) ?
C7 O1 Cu2 . . 124.26(18) ?
C7 O2 Cu1 . . 121.62(18) ?
C14 O3 Cu2 . . 121.26(18) ?
C14 O4 Cu1 . . 125.22(19) ?
C21 O5 Cu1 . . 124.00(19) ?
C21 O6 Cu2 . . 120.73(18) ?
C28 O7 Cu1 . . 120.60(18) ?
C28 O8 Cu2 . . 123.54(19) ?
O10 N1 O9 . . 124.1(3) ?
O10 N1 C3 . . 117.9(3) ?
O9 N1 C3 . . 118.0(2) ?
O12 N2 O11 . . 124.9(3) ?
O12 N2 C10 . . 117.2(3) ?
O11 N2 C10 . . 117.9(2) ?
O14 N3 O13 . . 123.4(3) ?
O14 N3 C17 . . 118.4(3) ?
O13 N3 C17 . . 118.2(2) ?
O15 N4 O16 . . 123.4(3) ?
O15 N4 C24 . . 118.9(2) ?
O16 N4 C24 . . 117.7(3) ?
C2 C1 C6 . . 120.6(3) ?
C2 C1 H1A . . 119.7 ?
C6 C1 H1A . . 119.7 ?
C1 C2 C3 . . 117.7(3) ?
C1 C2 H2A . . 121.2 ?
C3 C2 H2A . . 121.2 ?
C4 C3 C2 . . 122.3(3) ?
C4 C3 N1 . . 119.1(2) ?
C2 C3 N1 . . 118.6(3) ?
C5 C4 C3 . . 118.5(2) ?
C5 C4 H4A . . 120.8 ?
C3 C4 H4A . . 120.8 ?
C4 C5 C6 . . 122.0(2) ?
C4 C5 Cl1 . . 120.1(2) ?
C6 C5 Cl1 . . 117.9(2) ?
C5 C6 C1 . . 119.0(2) ?
C5 C6 C7 . . 120.7(2) ?
C1 C6 C7 . . 120.3(2) ?
O1 C7 O2 . . 125.6(3) ?
O1 C7 C6 . . 116.1(2) ?
O2 C7 C6 . . 118.2(2) ?
C13 C8 C9 . . 122.4(3) ?
C13 C8 H8A . . 118.8 ?
C9 C8 H8A . . 118.8 ?
C10 C9 C8 . . 117.5(3) ?
C10 C9 H9A . . 121.3 ?
C8 C9 H9A . . 121.3 ?
C9 C10 C11 . . 122.8(3) ?
C9 C10 N2 . . 119.9(3) ?
C11 C10 N2 . . 117.2(2) ?
C10 C11 C12 . . 118.6(2) ?
C10 C11 H11A . . 120.7 ?
C12 C11 H11A . . 120.7 ?
C11 C12 C13 . . 120.6(2) ?
C11 C12 Cl2 . . 116.5(2) ?
C13 C12 Cl2 . . 122.8(2) ?
C8 C13 C12 . . 118.1(3) ?
C8 C13 C14 . . 119.0(2) ?
C12 C13 C14 . . 122.9(2) ?
O4 C14 O3 . . 125.2(3) ?
O4 C14 C13 . . 118.5(2) ?
O3 C14 C13 . . 116.2(2) ?
C16 C15 C20 . . 121.2(3) ?
C16 C15 Cl3A . . 119.3(2) ?
C20 C15 Cl3A . . 119.4(2) ?
C16 C15 H15A . . 120.1 ?
C20 C15 H15A . . 118.6 ?
C17 C16 C15 . . 117.7(3) ?
C17 C16 H16A . . 121.1 ?
C15 C16 H16A . . 121.1 ?
C16 C17 C18 . . 123.0(3) ?
C16 C17 N3 . . 119.1(3) ?
C18 C17 N3 . . 117.9(3) ?
C17 C18 C19 . . 118.1(3) ?
C17 C18 H18A . . 121.0 ?
C19 C18 H18A . . 121.0 ?
C20 C19 C18 . . 120.6(3) ?
C20 C19 Cl3B . . 114.7(2) ?
C18 C19 Cl3B . . 124.7(2) ?
C20 C19 H19A . . 119.5 ?
C18 C19 H19A . . 119.9 ?
C19 C20 C15 . . 119.3(3) ?
C19 C20 C21 . . 119.3(2) ?
C15 C20 C21 . . 121.4(3) ?
O5 C21 O6 . . 126.8(3) ?
O5 C21 C20 . . 115.8(2) ?
O6 C21 C20 . . 117.3(2) ?
C23 C22 C27 . . 121.6(2) ?
C23 C22 H22A . . 119.2 ?
C27 C22 H22A . . 119.2 ?
C22 C23 C24 . . 117.3(2) ?
C22 C23 H23A . . 121.3 ?
C24 C23 H23A . . 121.3 ?
C25 C24 C23 . . 123.7(3) ?
C25 C24 N4 . . 117.6(2) ?
C23 C24 N4 . . 118.7(2) ?
C24 C25 C26 . . 117.5(2) ?
C24 C25 H25A . . 121.3 ?
C26 C25 H25A . . 121.3 ?
C27 C26 C25 . . 121.0(2) ?
C27 C26 Cl4 . . 122.8(2) ?
C25 C26 Cl4 . . 116.18(19) ?
C26 C27 C22 . . 118.9(2) ?
C26 C27 C28 . . 123.3(2) ?
C22 C27 C28 . . 117.9(2) ?
O8 C28 O7 . . 127.2(3) ?
O8 C28 C27 . . 116.8(2) ?
O7 C28 C27 . . 116.0(2) ?
Cu2 O1W H1W1 . . 110.7 ?
Cu2 O1W H2W1 . . 141.6 ?
H1W1 O1W H2W1 . . 107.7 ?
Cu1 O2W H1W2 . . 118.7 ?
Cu1 O2W H2W2 . . 140.4 ?
H1W2 O2W H2W2 . . 86.0 ?

loop_
_geom_bond_atom_site_label_1
_geom_bond_atom_site_label_2
_geom_bond_site_symmetry_2
_geom_bond_distance
_geom_bond_publ_flag
Cu1 O7 . 1.953(2) yes
Cu1 O4 . 1.967(2) yes
Cu1 O5 . 1.971(2) yes
Cu1 O2 . 1.983(2) yes
Cu1 O2W . 2.159(2) yes
Cu1 Cu2 . 2.6458(3) ?
Cu2 O3 . 1.948(2) yes
Cu2 O8 . 1.964(2) yes
Cu2 O1 . 1.968(2) yes
Cu2 O6 . 1.987(2) yes
Cu2 O1W . 2.137(2) yes
Cl1 C5 . 1.728(3) ?
Cl2 C12 . 1.732(3) ?
Cl3A C15 . 1.678(3) ?
Cl3B C19 . 1.733(3) ?
Cl3B H19A . 0.7759 ?
Cl4 C26 . 1.733(3) ?
O1 C7 . 1.263(3) ?
O2 C7 . 1.266(3) ?
O3 C14 . 1.277(3) ?
O4 C14 . 1.252(3) ?
O5 C21 . 1.247(3) ?
O6 C21 . 1.262(3) ?
O7 C28 . 1.257(3) ?
O8 C28 . 1.257(3) ?
O9 N1 . 1.228(3) ?
O10 N1 . 1.223(3) ?
O11 N2 . 1.225(3) ?
O12 N2 . 1.223(3) ?
O13 N3 . 1.232(3) ?
O14 N3 . 1.227(4) ?
O15 N4 . 1.224(3) ?
O16 N4 . 1.226(3) ?
N1 C3 . 1.462(4) ?
N2 C10 . 1.464(4) ?
N3 C17 . 1.476(4) ?
N4 C24 . 1.476(4) ?
C1 C2 . 1.399(4) ?
C1 C6 . 1.407(4) ?
C1 H1A . 0.93 ?
C2 C3 . 1.401(4) ?
C2 H2A . 0.93 ?
C3 C4 . 1.397(4) ?
C4 C5 . 1.364(4) ?
C4 H4A . 0.93 ?
C5 C6 . 1.392(4) ?
C6 C7 . 1.476(4) ?
C8 C13 . 1.382(4) ?
C8 C9 . 1.400(4) ?
C8 H8A . 0.93 ?
C9 C10 . 1.370(4) ?
C9 H9A . 0.93 ?
C10 C11 . 1.382(4) ?
C11 C12 . 1.396(4) ?
C11 H11A . 0.93 ?
C12 C13 . 1.405(4) ?
C13 C14 . 1.491(4) ?
C15 C16 . 1.382(4) ?
C15 C20 . 1.393(4) ?
C15 H15A . 0.97 ?
C16 C17 . 1.371(4) ?
C16 H16A . 0.93 ?
C17 C18 . 1.381(4) ?
C18 C19 . 1.392(4) ?
C18 H18A . 0.93 ?
C19 C20 . 1.376(4) ?
C19 H19A . 0.96 ?
C20 C21 . 1.518(4) ?
C22 C23 . 1.378(4) ?
C22 C27 . 1.399(4) ?
C22 H22A . 0.93 ?
C23 C24 . 1.393(4) ?
C23 H23A . 0.93 ?
C24 C25 . 1.375(4) ?
C25 C26 . 1.399(4) ?
C25 H25A . 0.93 ?
C26 C27 . 1.394(4) ?
C27 C28 . 1.510(4) ?
O1W H1W1 . 0.85 ?
O1W H2W1 . 0.85 ?
O2W H1W2 . 0.82 ?
O2W H2W2 . 0.85 ?

loop_
_geom_hbond_atom_site_label_D
_geom_hbond_atom_site_label_H
_geom_hbond_atom_site_label_A
_geom_hbond_site_symmetry_A
_geom_hbond_distance_DH
_geom_hbond_distance_HA
_geom_hbond_distance_DA
_geom_hbond_angle_DHA
_geom_hbond_publ_flag
O1W H1W1 O13 2_574 0.85 2.35 2.910(3) 124 yes
O1W H2W1 O2 1_655 0.85 1.99 2.838(3) 175 yes
O2W H1W2 O9 2_565 0.82 2.15 2.927(3) 158 yes
O2W H2W2 O6 1_455 0.85 1.98 2.826(3) 173 yes
C1 H1A Cl1 2_564 0.93 2.78 3.417(3) 127 yes
C4 H4A O14 1_445 0.93 2.51 3.331(4) 147 yes
C8 H8A O12 2_564 0.93 2.38 3.269(4) 159 yes
C18 H18A O10 1_665 0.93 2.55 3.364(4) 147 yes
C22 H22A O16 2_575 0.93 2.36 3.240(4) 158 yes
C23 H23A O2W 2_574 0.93 2.51 3.385(3) 157 yes

loop_
_geom_torsion_atom_site_label_1
_geom_torsion_atom_site_label_2
_geom_torsion_atom_site_label_3
_geom_torsion_atom_site_label_4
_geom_torsion_site_symmetry_1
_geom_torsion_site_symmetry_2
_geom_torsion_site_symmetry_3
_geom_torsion_site_symmetry_4
_geom_torsion
_geom_torsion_publ_flag
O7 Cu1 Cu2 O3 . . . . -177.67(10) ?
O4 Cu1 Cu2 O3 . . . . 0.72(9) ?
O5 Cu1 Cu2 O3 . . . . 92.54(9) ?
O2 Cu1 Cu2 O3 . . . . -88.77(9) ?
O2W Cu1 Cu2 O3 . . . . 5.3(2) ?
O7 Cu1 Cu2 O8 . . . . 3.06(9) ?
O4 Cu1 Cu2 O8 . . . . -178.55(11) ?
O5 Cu1 Cu2 O8 . . . . -86.72(9) ?
O2 Cu1 Cu2 O8 . . . . 91.96(9) ?
O2W Cu1 Cu2 O8 . . . . -174.0(2) ?
O7 Cu1 Cu2 O1 . . . . -88.41(8) ?
O4 Cu1 Cu2 O1 . . . . 89.98(9) ?
O5 Cu1 Cu2 O1 . . . . -178.20(11) ?
O2 Cu1 Cu2 O1 . . . . 0.49(8) ?
O2W Cu1 Cu2 O1 . . . . 94.5(2) ?
O7 Cu1 Cu2 O6 . . . . 91.96(8) ?
O4 Cu1 Cu2 O6 . . . . -89.64(9) ?
O5 Cu1 Cu2 O6 . . . . 2.18(9) ?
O2 Cu1 Cu2 O6 . . . . -179.14(10) ?
O2W Cu1 Cu2 O6 . . . . -85.1(2) ?
O7 Cu1 Cu2 O1W . . . . -4.3(3) ?
O4 Cu1 Cu2 O1W . . . . 174.1(3) ?
O5 Cu1 Cu2 O1W . . . . -94.1(3) ?
O2 Cu1 Cu2 O1W . . . . 84.6(3) ?
O2W Cu1 Cu2 O1W . . . . 178.6(4) ?
O3 Cu2 O1 C7 . . . . 84.2(2) ?
O8 Cu2 O1 C7 . . . . -84.4(2) ?
O6 Cu2 O1 C7 . . . . 0.0(6) ?
O1W Cu2 O1 C7 . . . . -168.7(2) ?
Cu1 Cu2 O1 C7 . . . . -1.8(2) ?
O7 Cu1 O2 C7 . . . . 86.5(2) ?
O4 Cu1 O2 C7 . . . . -81.7(2) ?
O5 Cu1 O2 C7 . . . . 7.1(6) ?
O2W Cu1 O2 C7 . . . . -165.3(2) ?
Cu2 Cu1 O2 C7 . . . . 0.6(2) ?
O8 Cu2 O3 C14 . . . . 2.2(6) ?
O1 Cu2 O3 C14 . . . . -85.0(2) ?
O6 Cu2 O3 C14 . . . . 83.6(2) ?
O1W Cu2 O3 C14 . . . . -179.9(2) ?
Cu1 Cu2 O3 C14 . . . . -1.5(2) ?
O7 Cu1 O4 C14 . . . . 7.4(6) ?
O5 Cu1 O4 C14 . . . . -83.3(2) ?
O2 Cu1 O4 C14 . . . . 84.9(2) ?
O2W Cu1 O4 C14 . . . . -179.1(2) ?
Cu2 Cu1 O4 C14 . . . . -0.2(2) ?
O7 Cu1 O5 C21 . . . . -87.4(2) ?
O4 Cu1 O5 C21 . . . . 80.5(2) ?
O2 Cu1 O5 C21 . . . . -8.0(6) ?
O2W Cu1 O5 C21 . . . . 164.3(2) ?
Cu2 Cu1 O5 C21 . . . . -1.6(2) ?
O3 Cu2 O6 C21 . . . . -89.5(2) ?
O8 Cu2 O6 C21 . . . . 79.3(2) ?
O1 Cu2 O6 C21 . . . . -5.4(6) ?
O1W Cu2 O6 C21 . . . . 163.3(2) ?
Cu1 Cu2 O6 C21 . . . . -3.6(2) ?
O4 Cu1 O7 C28 . . . . -10.3(5) ?
O5 Cu1 O7 C28 . . . . 80.7(2) ?
O2 Cu1 O7 C28 . . . . -87.7(2) ?
O2W Cu1 O7 C28 . . . . 176.62(19) ?
Cu2 Cu1 O7 C28 . . . . -2.63(19) ?
O3 Cu2 O8 C28 . . . . -8.3(6) ?
O1 Cu2 O8 C28 . . . . 78.7(2) ?
O6 Cu2 O8 C28 . . . . -89.8(2) ?
O1W Cu2 O8 C28 . . . . 173.7(2) ?
Cu1 Cu2 O8 C28 . . . . -4.6(2) ?
C6 C1 C2 C3 . . . . 0.7(4) ?
C1 C2 C3 C4 . . . . -0.3(4) ?
C1 C2 C3 N1 . . . . 177.6(3) ?
O10 N1 C3 C4 . . . . 5.1(4) ?
O9 N1 C3 C4 . . . . -176.1(3) ?
O10 N1 C3 C2 . . . . -172.9(3) ?
O9 N1 C3 C2 . . . . 5.9(4) ?
C2 C3 C4 C5 . . . . -0.3(4) ?
N1 C3 C4 C5 . . . . -178.2(3) ?
C3 C4 C5 C6 . . . . 0.5(4) ?
C3 C4 C5 Cl1 . . . . -179.2(2) ?
C4 C5 C6 C1 . . . . -0.1(4) ?
Cl1 C5 C6 C1 . . . . 179.6(2) ?
C4 C5 C6 C7 . . . . -178.7(3) ?
Cl1 C5 C6 C7 . . . . 1.0(3) ?
C2 C1 C6 C5 . . . . -0.5(4) ?
C2 C1 C6 C7 . . . . 178.1(3) ?
Cu2 O1 C7 O2 . . . . 3.1(4) ?
Cu2 O1 C7 C6 . . . . -174.68(17) ?
Cu1 O2 C7 O1 . . . . -2.3(4) ?
Cu1 O2 C7 C6 . . . . 175.39(18) ?
C5 C6 C7 O1 . . . . 100.4(3) ?
C1 C6 C7 O1 . . . . -78.2(3) ?
C5 C6 C7 O2 . . . . -77.5(3) ?
C1 C6 C7 O2 . . . . 103.9(3) ?
C13 C8 C9 C10 . . . . -1.4(4) ?
C8 C9 C10 C11 . . . . 2.0(4) ?
C8 C9 C10 N2 . . . . -176.0(2) ?
O12 N2 C10 C9 . . . . -164.6(3) ?
O11 N2 C10 C9 . . . . 15.0(4) ?
O12 N2 C10 C11 . . . . 17.3(4) ?
O11 N2 C10 C11 . . . . -163.1(2) ?
C9 C10 C11 C12 . . . . -0.4(4) ?
N2 C10 C11 C12 . . . . 177.5(2) ?
C10 C11 C12 C13 . . . . -1.7(4) ?
C10 C11 C12 Cl2 . . . . -179.3(2) ?
C9 C8 C13 C12 . . . . -0.7(4) ?
C9 C8 C13 C14 . . . . 179.7(3) ?
C11 C12 C13 C8 . . . . 2.2(4) ?
Cl2 C12 C13 C8 . . . . 179.7(2) ?
C11 C12 C13 C14 . . . . -178.1(2) ?
Cl2 C12 C13 C14 . . . . -0.7(4) ?
Cu1 O4 C14 O3 . . . . -0.8(4) ?
Cu1 O4 C14 C13 . . . . -177.66(18) ?
Cu2 O3 C14 O4 . . . . 1.8(4) ?
Cu2 O3 C14 C13 . . . . 178.69(17) ?
C8 C13 C14 O4 . . . . 140.1(3) ?
C12 C13 C14 O4 . . . . -39.6(4) ?
C8 C13 C14 O3 . . . . -37.0(4) ?
C12 C13 C14 O3 . . . . 143.3(3) ?
C20 C15 C16 C17 . . . . -0.2(5) ?
Cl3A C15 C16 C17 . . . . -177.9(2) ?
C15 C16 C17 C18 . . . . 0.4(5) ?
C15 C16 C17 N3 . . . . -177.6(3) ?
O14 N3 C17 C16 . . . . 172.8(3) ?
O13 N3 C17 C16 . . . . -5.9(4) ?
O14 N3 C17 C18 . . . . -5.3(4) ?
O13 N3 C17 C18 . . . . 175.9(3) ?
C16 C17 C18 C19 . . . . -0.5(4) ?
N3 C17 C18 C19 . . . . 177.6(2) ?
C17 C18 C19 C20 . . . . 0.3(4) ?
C17 C18 C19 Cl3B . . . . 179.0(2) ?
C18 C19 C20 C15 . . . . -0.1(4) ?
Cl3B C19 C20 C15 . . . . -178.9(2) ?
C18 C19 C20 C21 . . . . 178.5(3) ?
Cl3B C19 C20 C21 . . . . -0.3(4) ?
C16 C15 C20 C19 . . . . 0.0(5) ?
Cl3A C15 C20 C19 . . . . 177.8(2) ?
C16 C15 C20 C21 . . . . -178.5(3) ?
Cl3A C15 C20 C21 . . . . -0.8(4) ?
Cu1 O5 C21 O6 . . . . -0.7(4) ?
Cu1 O5 C21 C20 . . . . 177.50(19) ?
Cu2 O6 C21 O5 . . . . 3.7(4) ?
Cu2 O6 C21 C20 . . . . -174.52(18) ?
C19 C20 C21 O5 . . . . -99.2(3) ?
C15 C20 C21 O5 . . . . 79.4(4) ?
C19 C20 C21 O6 . . . . 79.2(4) ?
C15 C20 C21 O6 . . . . -102.2(3) ?
C27 C22 C23 C24 . . . . 1.7(4) ?
C22 C23 C24 C25 . . . . -1.6(4) ?
C22 C23 C24 N4 . . . . 177.4(2) ?
O15 N4 C24 C25 . . . . 159.1(3) ?
O16 N4 C24 C25 . . . . -20.0(4) ?
O15 N4 C24 C23 . . . . -20.0(4) ?
O16 N4 C24 C23 . . . . 160.9(3) ?
C23 C24 C25 C26 . . . . 0.3(4) ?
N4 C24 C25 C26 . . . . -178.6(2) ?
C24 C25 C26 C27 . . . . 0.9(4) ?
C24 C25 C26 Cl4 . . . . 178.0(2) ?
C25 C26 C27 C22 . . . . -0.8(4) ?
Cl4 C26 C27 C22 . . . . -177.7(2) ?
C25 C26 C27 C28 . . . . -179.9(2) ?
Cl4 C26 C27 C28 . . . . 3.2(4) ?
C23 C22 C27 C26 . . . . -0.6(4) ?
C23 C22 C27 C28 . . . . 178.6(2) ?
Cu2 O8 C28 O7 . . . . 4.3(4) ?
Cu2 O8 C28 C27 . . . . -176.45(17) ?
Cu1 O7 C28 O8 . . . . -0.1(4) ?
Cu1 O7 C28 C27 . . . . -179.27(16) ?
C26 C27 C28 O8 . . . . 41.5(4) ?
C22 C27 C28 O8 . . . . -137.6(3) ?
C26 C27 C28 O7 . . . . -139.2(3) ?
C22 C27 C28 O7 . . . . 41.7(3) ?
